data_2216091
loop_
_publ_author_name
'Butcher, Ray J.'
'Pourian, Mohamad'
'Jasinski, Jerry P.'

_publ_section_title
;
 [2,2'-(2,6,9,13-Tetraazatetradeca-1,13-diene-1,14-diyl)diphenolato]iron(III)
 chloride
;
_journal_coeditor_code PR2016
_journal_issue 11
_journal_name_full 'Acta Crystallographica Section E'
_journal_page_first m2742
_journal_page_last m2743
_journal_paper_doi 10.1107/S1600536807049999
_journal_volume 63
_journal_year 2007
_chemical_formula_iupac '[Fe (C22 H28 N4 O2)] Cl'
_chemical_formula_moiety 'C22 H28 Fe N4 O2 +, Cl -'
_chemical_formula_sum 'C22 H28 Cl Fe N4 O2'
_chemical_formula_weight 471.78
_chemical_name_common
;
(N,N'-Bis(3-(salicylideneamino)propyl)ethane-1,2-diamine)iron(III) chloride
;
_chemical_name_systematic
;
[2,2'-(2,6,9,13-Tetraazatetradeca-1,13-diene-1,14-diyl)diphenolato]iron(III)
chloride
;
_space_group_IT_number 56
_symmetry_cell_setting orthorhombic
_symmetry_space_group_name_Hall '-P 2ab 2ac'
_symmetry_space_group_name_H-M 'P c c n'
_atom_sites_solution_hydrogens geom
_atom_sites_solution_primary direct
_atom_sites_solution_secondary difmap
_audit_creation_method SHELXL-97
_cell_angle_alpha 90.00
_cell_angle_beta 90.00
_cell_angle_gamma 90.00
_cell_formula_units_Z 4
_cell_length_a 7.5156(15)
_cell_length_b 16.161(3)
_cell_length_c 17.654(4)
_cell_measurement_reflns_used 52
_cell_measurement_temperature 293(2)
_cell_measurement_theta_max 27.631
_cell_measurement_theta_min 2.534
_cell_volume 2144.2(8)
_computing_cell_refinement 'XSCANS (Bruker, 1997)'
_computing_data_collection 'XSCANS (Bruker, 1997)'
_computing_data_reduction 'XSCANS (Bruker, 1997)'
_computing_molecular_graphics 'SHELXTL (Bruker, 2000)'
_computing_publication_material 'SHELXTL (Bruker, 2000)'
_computing_structure_refinement 'SHELXL97 (Sheldrick, 1997)'
_computing_structure_solution 'SHELXS97 (Sheldrick, 1990)'
_diffrn_ambient_temperature 293(2)
_diffrn_measured_fraction_theta_full 0.994
_diffrn_measured_fraction_theta_max 0.994
_diffrn_measurement_device_type 'Bruker P4'
_diffrn_measurement_method \w
_diffrn_radiation_monochromator graphite
_diffrn_radiation_source 'fine-focus sealed tube'
_diffrn_radiation_type MoK\a
_diffrn_radiation_wavelength 0.71073
_diffrn_reflns_av_R_equivalents 0.0000
_diffrn_reflns_av_sigmaI/netI 0.0576
_diffrn_reflns_limit_h_max 8
_diffrn_reflns_limit_h_min 0
_diffrn_reflns_limit_k_max 19
_diffrn_reflns_limit_k_min 0
_diffrn_reflns_limit_l_max 20
_diffrn_reflns_limit_l_min 0
_diffrn_reflns_number 1873
_diffrn_reflns_theta_full 24.97
_diffrn_reflns_theta_max 24.97
_diffrn_reflns_theta_min 2.31
_diffrn_standards_decay_% 0
_diffrn_standards_interval_count 97
_diffrn_standards_number 3
_exptl_absorpt_coefficient_mu 0.855
_exptl_absorpt_correction_T_max 0.731
_exptl_absorpt_correction_T_min 0.576
_exptl_absorpt_correction_type psi-scan
_exptl_absorpt_process_details
;
(North <i>et al.</i>,  1968)
;
_exptl_crystal_colour black
_exptl_crystal_density_diffrn 1.461
_exptl_crystal_density_method 'not measured'
_exptl_crystal_description prism
_exptl_crystal_F_000 988
_exptl_crystal_size_max 0.47
_exptl_crystal_size_mid 0.35
_exptl_crystal_size_min 0.27
_refine_diff_density_max 0.392
_refine_diff_density_min -0.438
_refine_ls_extinction_method none
_refine_ls_goodness_of_fit_ref 1.045
_refine_ls_hydrogen_treatment constr
_refine_ls_matrix_type full
_refine_ls_number_parameters 154
_refine_ls_number_reflns 1873
_refine_ls_number_restraints 0
_refine_ls_restrained_S_all 1.045
_refine_ls_R_factor_all 0.0803
_refine_ls_R_factor_gt 0.0402
_refine_ls_shift/su_max 0.000
_refine_ls_shift/su_mean 0.000
_refine_ls_structure_factor_coef Fsqd
_refine_ls_weighting_details 'calc w=1/[\s^2^(Fo^2^)+(0.0362P)^2^+2.7631P] where P=(Fo^2^+2Fc^2^)/3'
_refine_ls_weighting_scheme calc
_refine_ls_wR_factor_gt 0.0944
_refine_ls_wR_factor_ref 0.1142
_reflns_number_gt 1284
_reflns_number_total 1873
_reflns_threshold_expression I>2\s(I)
_cod_data_source_file pr2016.cif
_cod_data_source_block I
_cod_depositor_comments
;
The following automatic conversions were performed:
'_symmetry_cell_setting' value 'Orthorhombic' changed to 'orthorhombic'
according to '/home/saulius/struct/CIF-dictionaries/cif_core.dic'
dictionary named 'cif_core.dic' version 2.4.1 from 2010-06-29.

Automatic conversion script
Id: cif_fix_enum 1527 2010-12-29 10:47:43Z saulius 

The following automatic conversions were performed:

'_exptl_absorpt_correction_type' tag value 'psi-scans' was replaced
with 'psi-scan' value.

Automatic conversion script
Id: cif_fix_values 1646 2011-03-28 12:23:43Z adriana 

The following automatic conversions were performed:

'_symmetry_cell_setting' value 'Orthorhombic' changed to
'orthorhombic' according to
/home/saulius/struct/CIF-dictionaries/cif_core.dic dictionary named
'cif_core.dic' version 2.4.1 from 2010-06-29.

Automatic conversion script
Id: cif_fix_values 1715 2011-07-08 13:25:40Z adriana 
;
_cod_original_cell_volume 2144.2(7)
_cod_database_code 2216091
_cod_database_fobs_code 2216091

loop_
_symmetry_equiv_pos_as_xyz
'x, y, z'
'-x+1/2, -y+1/2, z'
'-x, y+1/2, -z+1/2'
'x+1/2, -y, -z+1/2'
'-x, -y, -z'
'x-1/2, y-1/2, -z'
'x, -y-1/2, z-1/2'
'-x-1/2, y, z-1/2'

loop_
_atom_site_type_symbol
_atom_site_label
_atom_site_fract_x
_atom_site_fract_y
_atom_site_fract_z
_atom_site_U_iso_or_equiv
_atom_site_adp_type
_atom_site_calc_flag
_atom_site_refinement_flags
_atom_site_occupancy
Fe Fe 0.2500 0.2500 0.45616(4) 0.0252(2) Uani d S 1
Cl Cl -0.2500 0.2500 0.64500(8) 0.0477(4) Uani d S 1
O O1 0.1430(3) 0.35514(14) 0.46105(14) 0.0328(6) Uani d . 1
N N1 0.0734(4) 0.21620(19) 0.38082(17) 0.0290(7) Uani d . 1
N N2 0.0916(4) 0.2076(2) 0.53991(19) 0.0321(8) Uani d . 1
H H2N 0.018(5) 0.239(3) 0.543(2) 0.036(12) Uiso d . 1
C C1 0.0179(5) 0.3553(2) 0.3355(2) 0.0306(8) Uani d . 1
C C2 0.0830(5) 0.3955(2) 0.4010(2) 0.0304(9) Uani d . 1
C C3 0.0817(5) 0.4824(2) 0.4026(3) 0.0387(10) Uani d . 1
H H3A 0.1254 0.5100 0.4450 0.027(10) Uiso calc R 1
C C4 0.0173(6) 0.5272(3) 0.3428(3) 0.0458(11) Uani d . 1
H H4A 0.0212 0.5847 0.3443 0.053(13) Uiso calc R 1
C C5 -0.0538(6) 0.4877(3) 0.2800(3) 0.0500(12) Uani d . 1
H H5A -0.1004 0.5185 0.2402 0.073(16) Uiso calc R 1
C C6 -0.0553(6) 0.4032(3) 0.2768(2) 0.0426(10) Uani d . 1
H H6A -0.1055 0.3769 0.2351 0.039(11) Uiso calc R 1
C C7 -0.0010(5) 0.2664(2) 0.3343(2) 0.0314(9) Uani d . 1
H H7A -0.0729 0.2437 0.2968 0.032(9) Uiso calc R 1
C C8 -0.0042(5) 0.1322(2) 0.3848(2) 0.0365(10) Uani d . 1
H H8A 0.0898 0.0912 0.3824 0.034(11) Uiso calc R 1
H H8B -0.0833 0.1235 0.3422 0.034(11) Uiso calc R 1
C C9 -0.1069(5) 0.1228(2) 0.4585(2) 0.0436(11) Uani d . 1
H H9A -0.1953 0.1664 0.4614 0.042(11) Uiso calc R 1
H H9B -0.1697 0.0703 0.4575 0.051(12) Uiso calc R 1
C C10 0.0070(6) 0.1259(2) 0.5292(2) 0.0420(10) Uani d . 1
H H10A -0.0664 0.1135 0.5730 0.072(16) Uiso calc R 1
H H10B 0.0987 0.0838 0.5259 0.048(12) Uiso calc R 1
C C11 0.1977(5) 0.2105(3) 0.6102(2) 0.0455(11) Uani d . 1
H H11A 0.2777 0.1634 0.6124 0.063(14) Uiso calc R 1
H H11B 0.1199 0.2085 0.6540 0.057(13) Uiso calc R 1

loop_
_atom_site_aniso_label
_atom_site_aniso_U_11
_atom_site_aniso_U_22
_atom_site_aniso_U_33
_atom_site_aniso_U_12
_atom_site_aniso_U_13
_atom_site_aniso_U_23
Fe 0.0230(3) 0.0250(3) 0.0277(4) 0.0014(3) 0.000 0.000
Cl 0.0391(7) 0.0573(9) 0.0468(8) 0.0180(8) 0.000 0.000
O1 0.0354(15) 0.0276(13) 0.0353(15) 0.0095(11) -0.0071(12) -0.0031(11)
N1 0.0256(17) 0.0286(15) 0.0327(17) -0.0019(13) 0.0018(14) -0.0032(13)
N2 0.0294(18) 0.0321(18) 0.0349(19) 0.0075(15) 0.0068(15) 0.0045(15)
C1 0.025(2) 0.037(2) 0.030(2) 0.0020(17) 0.0002(16) 0.0018(16)
C2 0.022(2) 0.030(2) 0.039(2) 0.0037(16) 0.0028(16) -0.0007(17)
C3 0.035(2) 0.028(2) 0.053(3) 0.0043(18) 0.000(2) -0.0046(19)
C4 0.039(2) 0.034(2) 0.064(3) 0.0079(19) 0.007(2) 0.011(2)
C5 0.047(3) 0.050(3) 0.053(3) 0.008(2) 0.001(2) 0.023(2)
C6 0.036(2) 0.059(3) 0.033(2) 0.001(2) 0.0002(19) 0.005(2)
C7 0.0231(17) 0.044(2) 0.0272(18) 0.0008(16) -0.0020(16) -0.0080(17)
C8 0.028(2) 0.034(2) 0.047(2) -0.0030(17) -0.0037(18) -0.0104(18)
C9 0.032(2) 0.030(2) 0.069(3) -0.0091(17) 0.011(2) -0.005(2)
C10 0.045(2) 0.031(2) 0.049(3) 0.0005(19) 0.014(2) 0.0071(19)
C11 0.035(2) 0.075(3) 0.027(2) 0.011(2) 0.0061(17) 0.0108(19)

loop_
_atom_type_symbol
_atom_type_description
_atom_type_scat_dispersion_real
_atom_type_scat_dispersion_imag
_atom_type_scat_source
C C 0.0033 0.0016 'International Tables Vol C Tables 4.2.6.8 and 6.1.1.4'
H H 0.0000 0.0000 'International Tables Vol C Tables 4.2.6.8 and 6.1.1.4'
N N 0.0061 0.0033 'International Tables Vol C Tables 4.2.6.8 and 6.1.1.4'
O O 0.0106 0.0060 'International Tables Vol C Tables 4.2.6.8 and 6.1.1.4'
Cl Cl 0.1484 0.1585 'International Tables Vol C Tables 4.2.6.8 and 6.1.1.4'
Fe Fe 0.3463 0.8444 'International Tables Vol C Tables 4.2.6.8 and 6.1.1.4'

loop_
_geom_angle_atom_site_label_1
_geom_angle_atom_site_label_2
_geom_angle_atom_site_label_3
_geom_angle_site_symmetry_1
_geom_angle_site_symmetry_3
_geom_angle
_geom_angle_publ_flag
O1 Fe O1 . 2 174.73(15) y
O1 Fe N1 . . 89.62(12) y
O1 Fe N1 2 . 93.97(12) y
O1 Fe N1 . 2 93.97(12) ?
O1 Fe N1 2 2 89.62(12) ?
N1 Fe N1 . 2 94.36(17) y
O1 Fe N2 . 2 84.96(12) y
O1 Fe N2 2 2 91.18(12) ?
N1 Fe N2 . 2 173.15(13) y
N1 Fe N2 2 2 90.19(13) ?
O1 Fe N2 . . 91.18(12) y
O1 Fe N2 2 . 84.96(12) ?
N1 Fe N2 . . 90.19(13) y
N1 Fe N2 2 . 173.15(13) ?
N2 Fe N2 2 . 85.8(2) y
C2 O1 Fe . . 123.6(2) ?
C7 N1 C8 . . 116.1(3) ?
C7 N1 Fe . . 123.7(3) ?
C8 N1 Fe . . 119.4(2) ?
C11 N2 C10 . . 111.6(3) ?
C11 N2 Fe . . 106.7(2) ?
C10 N2 Fe . . 117.6(3) ?
C11 N2 H2N . . 108(3) ?
C10 N2 H2N . . 107(3) ?
Fe N2 H2N . . 106(3) ?
C6 C1 C2 . . 119.1(4) ?
C6 C1 C7 . . 119.8(4) ?
C2 C1 C7 . . 120.2(3) ?
O1 C2 C3 . . 118.6(3) ?
O1 C2 C1 . . 123.1(3) ?
C3 C2 C1 . . 118.2(4) ?
C4 C3 C2 . . 121.0(4) ?
C4 C3 H3A . . 119.5 ?
C2 C3 H3A . . 119.5 ?
C3 C4 C5 . . 120.6(4) ?
C3 C4 H4A . . 119.7 ?
C5 C4 H4A . . 119.7 ?
C6 C5 C4 . . 119.8(4) ?
C6 C5 H5A . . 120.1 ?
C4 C5 H5A . . 120.1 ?
C5 C6 C1 . . 121.1(4) ?
C5 C6 H6A . . 119.5 ?
C1 C6 H6A . . 119.5 ?
N1 C7 C1 . . 125.2(3) ?
N1 C7 H7A . . 117.4 ?
C1 C7 H7A . . 117.4 ?
N1 C8 C9 . . 109.5(3) ?
N1 C8 H8A . . 109.8 ?
C9 C8 H8A . . 109.8 ?
N1 C8 H8B . . 109.8 ?
C9 C8 H8B . . 109.8 ?
H8A C8 H8B . . 108.2 ?
C10 C9 C8 . . 114.5(3) ?
C10 C9 H9A . . 108.6 ?
C8 C9 H9A . . 108.6 ?
C10 C9 H9B . . 108.6 ?
C8 C9 H9B . . 108.6 ?
H9A C9 H9B . . 107.6 ?
N2 C10 C9 . . 112.2(3) ?
N2 C10 H10A . . 109.2 ?
C9 C10 H10A . . 109.2 ?
N2 C10 H10B . . 109.2 ?
C9 C10 H10B . . 109.2 ?
H10A C10 H10B . . 107.9 ?
N2 C11 C11 . 2 108.0(3) ?
N2 C11 H11A . . 110.1 ?
C11 C11 H11A 2 . 110.1 ?
N2 C11 H11B . . 110.1 ?
C11 C11 H11B 2 . 110.1 ?
H11A C11 H11B . . 108.4 ?

loop_
_geom_bond_atom_site_label_1
_geom_bond_atom_site_label_2
_geom_bond_site_symmetry_2
_geom_bond_distance
_geom_bond_publ_flag
Fe O1 . 1.882(2) y
Fe O1 2 1.882(2) ?
Fe N1 . 1.957(3) y
Fe N1 2 1.957(3) ?
Fe N2 2 2.018(3) ?
Fe N2 . 2.018(3) y
O1 C2 . 1.323(4) ?
N1 C7 . 1.283(5) ?
N1 C8 . 1.479(5) ?
N2 C11 . 1.476(5) ?
N2 C10 . 1.478(5) ?
N2 H2N . 0.75(4) ?
C1 C6 . 1.406(5) ?
C1 C2 . 1.414(5) ?
C1 C7 . 1.443(5) ?
C2 C3 . 1.406(5) ?
C3 C4 . 1.369(6) ?
C3 H3A . 0.9300 ?
C4 C5 . 1.387(6) ?
C4 H4A . 0.9300 ?
C5 C6 . 1.367(6) ?
C5 H5A . 0.9300 ?
C6 H6A . 0.9300 ?
C7 H7A . 0.9300 ?
C8 C9 . 1.520(5) ?
C8 H8A . 0.9700 ?
C8 H8B . 0.9700 ?
C9 C10 . 1.515(6) ?
C9 H9A . 0.9700 ?
C9 H9B . 0.9700 ?
C10 H10A . 0.9700 ?
C10 H10B . 0.9700 ?
C11 C11 2 1.500(9) ?
C11 H11A . 0.9700 ?
C11 H11B . 0.9700 ?

loop_
_geom_hbond_atom_site_label_D
_geom_hbond_atom_site_label_H
_geom_hbond_atom_site_label_A
_geom_hbond_distance_DH
_geom_hbond_distance_HA
_geom_hbond_distance_DA
_geom_hbond_angle_DHA
N2 H2N Cl 0.75(4) 2.70(4) 3.241(3) 131(4)

loop_
_geom_torsion_atom_site_label_1
_geom_torsion_atom_site_label_2
_geom_torsion_atom_site_label_3
_geom_torsion_atom_site_label_4
_geom_torsion_site_symmetry_1
_geom_torsion_site_symmetry_4
_geom_torsion
O1 Fe O1 C2 2 . -173.3(3)
N1 Fe O1 C2 . . -40.4(3)
N1 Fe O1 C2 2 . 53.9(3)
N2 Fe O1 C2 2 . 143.8(3)
N2 Fe O1 C2 . . -130.6(3)
O1 Fe N1 C7 . . 29.5(3)
O1 Fe N1 C7 2 . -154.4(3)
N1 Fe N1 C7 2 . -64.4(3)
N2 Fe N1 C7 2 . 67.0(12)
N2 Fe N1 C7 . . 120.7(3)
O1 Fe N1 C8 . . -139.4(3)
O1 Fe N1 C8 2 . 36.8(3)
N1 Fe N1 C8 2 . 126.7(3)
N2 Fe N1 C8 2 . -101.8(11)
N2 Fe N1 C8 . . -48.2(3)
O1 Fe N2 C11 . . -99.5(3)
O1 Fe N2 C11 2 . 76.9(3)
N1 Fe N2 C11 . . 170.9(3)
N1 Fe N2 C11 2 . 39.2(12)
N2 Fe N2 C11 2 . -14.7(2)
O1 Fe N2 C10 . . 134.3(3)
O1 Fe N2 C10 2 . -49.2(3)
N1 Fe N2 C10 . . 44.7(3)
N1 Fe N2 C10 2 . -86.9(12)
N2 Fe N2 C10 2 . -140.8(3)
Fe O1 C2 C3 . . -151.3(3)
Fe O1 C2 C1 . . 29.5(5)
C6 C1 C2 O1 . . 175.3(3)
C7 C1 C2 O1 . . 5.7(5)
C6 C1 C2 C3 . . -3.9(5)
C7 C1 C2 C3 . . -173.4(4)
O1 C2 C3 C4 . . -178.4(4)
C1 C2 C3 C4 . . 0.8(6)
C2 C3 C4 C5 . . 2.1(6)
C3 C4 C5 C6 . . -1.8(7)
C4 C5 C6 C1 . . -1.4(7)
C2 C1 C6 C5 . . 4.3(6)
C7 C1 C6 C5 . . 173.9(4)
C8 N1 C7 C1 . . 162.0(4)
Fe N1 C7 C1 . . -7.2(5)
C6 C1 C7 N1 . . 173.4(4)
C2 C1 C7 N1 . . -17.1(6)
C7 N1 C8 C9 . . -106.7(4)
Fe N1 C8 C9 . . 63.0(4)
N1 C8 C9 C10 . . -65.7(4)
C11 N2 C10 C9 . . 178.3(3)
Fe N2 C10 C9 . . -58.0(4)
C8 C9 C10 N2 . . 65.0(4)
C10 N2 C11 C11 . 2 170.8(4)
Fe N2 C11 C11 . 2 41.1(4)
